data_4020385
loop_
_publ_author_name
'Hassan Al-Saraierh'
'David O. Miller'
'Paris E. Georghiou'

_publ_section_title
;
 Narrow-Rim Functionalization of Calix[4]arenes
 via Sonogashira Coupling Reactions
;
_journal_name_full 'Journal of Organic Chemistry'
_journal_page_first 8273
_journal_page_last 8280
_journal_paper_doi 10.1021/jo050488s
_journal_volume 70
_journal_year 2005
_chemical_formula_sum 'C60 H64 O2'
_chemical_formula_weight 817.11
_space_group_IT_number 9
_symmetry_cell_setting monoclinic
_symmetry_space_group_name_Hall 'I -2ya'
_symmetry_space_group_name_H-M 'I 1 a 1'
_cell_angle_alpha 90.00
_cell_angle_beta 106.585(5)
_cell_angle_gamma 90.00
_cell_formula_units_Z 4
_cell_length_a 11.757(4)
_cell_length_b 46.193(14)
_cell_length_c 9.611(3)
_cell_measurement_temperature 193(2)
_cell_volume 5002(3)
_diffrn_ambient_temperature 193(2)
_exptl_crystal_density_diffrn 1.085
_cod_depositor_comments
;
The following automatic conversions were performed:
'_symmetry_cell_setting' value 'Monoclinic' changed to 'monoclinic'
according to '/home/saulius/struct/CIF-dictionaries/cif_core.dic'
dictionary named 'cif_core.dic' version 2.4.1 from 2010-06-29.

Automatic conversion script
Id: cif_fix_enum 1527 2010-12-29 10:47:43Z saulius 
;
_cod_original_sg_symbol_H-M 'I a'
_cod_database_code 4020385

loop_
_symmetry_equiv_pos_as_xyz
'x, y, z'
'x+1/2, -y, z'
'x+1/2, y+1/2, z+1/2'
'x+1, -y+1/2, z+1/2'

loop_
_atom_site_label
_atom_site_type_symbol
_atom_site_fract_x
_atom_site_fract_y
_atom_site_fract_z
_atom_site_U_iso_or_equiv
_atom_site_adp_type
_atom_site_occupancy
_atom_site_symmetry_multiplicity
_atom_site_calc_flag
_atom_site_refinement_flags
_atom_site_disorder_assembly
_atom_site_disorder_group
O1 O 0.2519(2) 0.11337(6) 0.3856(3) 0.0474(6) Uani 1 1 d . . .
O2 O 0.4489(2) 0.07358(6) 0.5929(3) 0.0440(6) Uani 1 1 d . . .
C1 C 0.2160(3) 0.13927(8) 0.3149(4) 0.0375(8) Uani 1 1 d . . .
C2 C 0.2410(3) 0.14566(8) 0.1871(4) 0.0402(9) Uani 1 1 d . . .
C3 C 0.1933(3) 0.17106(8) 0.1140(4) 0.0421(9) Uani 1 1 d . . .
C4 C 0.1211(4) 0.18965(8) 0.1672(4) 0.0445(9) Uani 1 1 d . . .
C5 C 0.1054(3) 0.18304(8) 0.2998(4) 0.0423(9) Uani 1 1 d . . .
C6 C 0.1498(3) 0.15782(8) 0.3772(4) 0.0384(8) Uani 1 1 d . . .
C7 C 0.3175(3) 0.12585(8) 0.1255(4) 0.0428(9) Uani 1 1 d . . .
C8 C 0.4418(3) 0.12267(8) 0.2255(4) 0.0398(8) Uani 1 1 d . . .
C9 C 0.4851(3) 0.09591(8) 0.2872(4) 0.0380(8) Uani 1 1 d . . .
C10 C 0.5969(3) 0.09400(8) 0.3901(4) 0.0406(9) Uani 1 1 d . . .
C11 C 0.6657(3) 0.11894(9) 0.4212(4) 0.0430(9) Uani 1 1 d . . .
C12 C 0.6269(3) 0.14566(8) 0.3604(4) 0.0419(9) Uani 1 1 d . . .
C13 C 0.5130(3) 0.14726(9) 0.2619(4) 0.0425(9) Uani 1 1 d . . .
C14 C 0.6405(3) 0.06687(8) 0.4788(4) 0.0430(9) Uani 1 1 d . . .
C15 C 0.6575(3) 0.07389(7) 0.6391(4) 0.0398(8) Uani 1 1 d . . .
C16 C 0.5585(3) 0.07830(7) 0.6880(4) 0.0333(8) Uani 1 1 d . . .
C17 C 0.5721(3) 0.08799(7) 0.8293(4) 0.0387(8) Uani 1 1 d . . .
C18 C 0.6865(4) 0.09258(8) 0.9192(4) 0.0431(9) Uani 1 1 d . . .
C19 C 0.7867(4) 0.08785(8) 0.8748(4) 0.0455(10) Uani 1 1 d . . .
C20 C 0.7698(3) 0.07795(8) 0.7328(4) 0.0434(9) Uani 1 1 d . . .
C21 C 0.4648(4) 0.09555(8) 0.8796(4) 0.0418(9) Uani 1 1 d . . .
C22 C 0.4070(3) 0.12326(7) 0.8109(4) 0.0374(8) Uani 1 1 d . . .
C23 C 0.2931(3) 0.12392(7) 0.7134(4) 0.0349(8) Uani 1 1 d . . .
C24 C 0.2476(3) 0.14979(8) 0.6433(4) 0.0390(8) Uani 1 1 d . . .
C25 C 0.3154(3) 0.17504(8) 0.6803(4) 0.0406(9) Uani 1 1 d . . .
C26 C 0.4260(3) 0.17532(8) 0.7809(4) 0.0397(8) Uani 1 1 d . . .
C27 C 0.4706(3) 0.14904(8) 0.8425(4) 0.0378(8) Uani 1 1 d . . .
C28 C 0.1321(3) 0.15131(8) 0.5225(4) 0.0419(9) Uani 1 1 d . . .
C29 C 0.4110(3) 0.07050(9) 0.2502(4) 0.0426(9) Uani 1 1 d . . .
C30 C 0.3468(4) 0.04982(8) 0.2161(4) 0.0443(9) Uani 1 1 d . . .
C31 C 0.2704(3) 0.02498(8) 0.1817(4) 0.0429(9) Uani 1 1 d . . .
C32 C 0.2817(4) 0.00517(9) 0.0757(4) 0.0486(10) Uani 1 1 d . . .
C33 C 0.2091(4) -0.01900(9) 0.0442(5) 0.0551(11) Uani 1 1 d . . .
C34 C 0.1236(4) -0.02318(9) 0.1134(6) 0.0605(12) Uani 1 1 d . . .
C35 C 0.1101(4) -0.00390(10) 0.2170(5) 0.0578(11) Uani 1 1 d . . .
C36 C 0.1828(4) 0.02053(9) 0.2505(5) 0.0490(10) Uani 1 1 d . . .
C37 C 0.2234(4) 0.09809(8) 0.6807(4) 0.0425(9) Uani 1 1 d . . .
C38 C 0.1654(4) 0.07611(9) 0.6527(4) 0.0463(9) Uani 1 1 d . . .
C39 C 0.0919(4) 0.05090(8) 0.6142(4) 0.0459(9) Uani 1 1 d . . .
C40 C 0.1151(6) 0.02612(11) 0.6982(6) 0.0828(19) Uani 1 1 d . . .
C41 C 0.0403(6) 0.00229(12) 0.6587(7) 0.095(2) Uani 1 1 d . . .
C42 C -0.0513(5) 0.00214(11) 0.5383(6) 0.0758(16) Uani 1 1 d . . .
C43 C -0.0762(4) 0.02635(10) 0.4547(5) 0.0630(13) Uani 1 1 d . . .
C44 C -0.0039(4) 0.05072(9) 0.4922(5) 0.0525(10) Uani 1 1 d . . .
C45 C 0.0646(4) 0.21609(9) 0.0758(5) 0.0552(11) Uani 1 1 d . . .
C46 C 0.1453(9) 0.2409(2) 0.1057(12) 0.055(2) Uiso 0.50 1 d P . .
C47 C 0.1622(11) 0.2363(3) 0.0468(15) 0.074(3) Uiso 0.50 1 d P . .
C48 C 0.0325(13) 0.2069(3) -0.0942(14) 0.080(3) Uiso 0.50 1 d P . .
C49 C -0.0175(9) 0.20649(19) -0.0694(10) 0.049(2) Uiso 0.50 1 d P . .
C50 C -0.0525(9) 0.2254(2) 0.1153(10) 0.053(2) Uiso 0.50 1 d P . .
C51 C -0.0059(17) 0.2336(4) 0.1593(19) 0.110(5) Uiso 0.50 1 d P . .
C52 C 0.7051(4) 0.17235(9) 0.4040(5) 0.0553(11) Uani 1 1 d . . .
C53 C 0.6387(5) 0.20059(10) 0.3533(6) 0.0697(14) Uani 1 1 d . . .
C54 C 0.7572(7) 0.17355(12) 0.5678(6) 0.096(2) Uani 1 1 d . . .
C55 C 0.8078(4) 0.17003(13) 0.3329(8) 0.091(2) Uani 1 1 d . . .
C56 C 0.9130(4) 0.09417(10) 0.9725(5) 0.0603(12) Uani 1 1 d . . .
C57 C 0.9874(8) 0.0662(2) 0.9842(10) 0.069(2) Uiso 0.60 1 d P . .
C58 C 1.001(2) 0.0842(6) 0.939(3) 0.130(7) Uiso 0.40 1 d P . .
C59 C 0.9761(8) 0.1154(2) 0.8876(10) 0.071(2) Uiso 0.60 1 d P . .
C60 C 0.9230(19) 0.1266(5) 0.978(2) 0.113(6) Uiso 0.40 1 d P . .
C61 C 0.9174(10) 0.1066(3) 1.1092(12) 0.091(3) Uiso 0.60 1 d P . .
C62 C 0.9172(13) 0.0882(3) 1.1375(16) 0.076(4) Uiso 0.40 1 d P . .
C63 C 0.4937(4) 0.20395(9) 0.8229(5) 0.0532(11) Uani 1 1 d . . .
C64 C 0.4290(6) 0.22170(10) 0.9123(6) 0.0751(15) Uani 1 1 d . . .
C65 C 0.6219(5) 0.19967(10) 0.9130(6) 0.0690(14) Uani 1 1 d . . .
C66 C 0.4926(5) 0.22104(11) 0.6882(6) 0.0722(14) Uani 1 1 d . . .
H1 H 0.2092 0.1758 0.0250 0.050 Uiso 1 1 d . . .
H2 H 0.0609 0.1962 0.3407 0.051 Uiso 1 1 d . . .
H3 H 0.2802 0.1074 0.1083 0.051 Uiso 1 1 d . . .
H4 H 0.3210 0.1338 0.0351 0.051 Uiso 1 1 d . . .
H5 H 0.7418 0.1175 0.4862 0.052 Uiso 1 1 d . . .
H6 H 0.4829 0.1652 0.2177 0.051 Uiso 1 1 d . . .
H7 H 0.5817 0.0519 0.4474 0.051 Uiso 1 1 d . . .
H8 H 0.7120 0.0608 0.4634 0.051 Uiso 1 1 d . . .
H9 H 0.6945 0.0995 1.0147 0.053 Uiso 1 1 d . . .
H10 H 0.8355 0.0741 0.6994 0.052 Uiso 1 1 d . . .
H11 H 0.4071 0.0802 0.8532 0.050 Uiso 1 1 d . . .
H12 H 0.4874 0.0978 0.9815 0.050 Uiso 1 1 d . . .
H13 H 0.2829 0.1927 0.6340 0.049 Uiso 1 1 d . . .
H14 H 0.5458 0.1487 0.9079 0.046 Uiso 1 1 d . . .
H15 H 0.0820 0.1659 0.5440 0.051 Uiso 1 1 d . . .
H16 H 0.0915 0.1330 0.5155 0.051 Uiso 1 1 d . . .
H17 H 0.3380 0.0085 0.0246 0.058 Uiso 1 1 d . . .
H18 H 0.2172 -0.0326 -0.0270 0.068 Uiso 1 1 d . . .
H19 H 0.0710 -0.0395 0.0890 0.072 Uiso 1 1 d . . .
H20 H 0.0495 -0.0071 0.2650 0.069 Uiso 1 1 d . . .
H21 H 0.1705 0.0339 0.3188 0.058 Uiso 1 1 d . . .
H22 H 0.1772 0.0255 0.7833 0.098 Uiso 1 1 d . . .
H23 H 0.0544 -0.0144 0.7172 0.115 Uiso 1 1 d . . .
H24 H -0.1010 -0.0146 0.5124 0.092 Uiso 1 1 d . . .
H25 H -0.1441 0.0267 0.3700 0.074 Uiso 1 1 d . . .
H26 H -0.0231 0.0674 0.4318 0.063 Uiso 1 1 d . . .
H27 H 0.6180 0.2095 0.4330 0.084 Uiso 1 1 d . . .
H28 H 0.6860 0.2133 0.3175 0.084 Uiso 1 1 d . . .
H29 H 0.5663 0.1967 0.2785 0.084 Uiso 1 1 d . . .
H30 H 0.6920 0.1719 0.6114 0.114 Uiso 1 1 d . . .
H31 H 0.8085 0.1579 0.5985 0.114 Uiso 1 1 d . . .
H32 H 0.7950 0.1913 0.5949 0.114 Uiso 1 1 d . . .
H33 H 0.8794 0.1682 0.4072 0.110 Uiso 1 1 d . . .
H34 H 0.7945 0.1538 0.2712 0.110 Uiso 1 1 d . . .
H35 H 0.8084 0.1872 0.2782 0.110 Uiso 1 1 d . . .
H36 H 0.4519 0.2155 1.0101 0.091 Uiso 1 1 d . . .
H37 H 0.4456 0.2418 0.9073 0.091 Uiso 1 1 d . . .
H38 H 0.3439 0.2191 0.8738 0.091 Uiso 1 1 d . . .
H39 H 0.6245 0.1992 1.0129 0.082 Uiso 1 1 d . . .
H40 H 0.6498 0.1818 0.8866 0.082 Uiso 1 1 d . . .
H41 H 0.6682 0.2151 0.8957 0.082 Uiso 1 1 d . . .
H42 H 0.4919 0.2412 0.7091 0.088 Uiso 1 1 d . . .
H43 H 0.5597 0.2163 0.6589 0.088 Uiso 1 1 d . . .
H44 H 0.4221 0.2165 0.6123 0.088 Uiso 1 1 d . . .
H45 H 0.1619 0.2462 0.2046 0.068 Uiso 0.50 1 d P . .
H46 H 0.2337 0.2341 0.1217 0.093 Uiso 1 1 d . . .
H47 H 0.1362 0.2564 0.0489 0.093 Uiso 1 1 d . . .
H48 H -0.0011 0.1871 -0.0896 0.060 Uiso 1 1 d . . .
H49 H -0.0084 0.2188 -0.1450 0.060 Uiso 1 1 d . . .
H50 H 0.0970 0.2000 -0.1212 0.097 Uiso 0.50 1 d P . .
H51 H -0.0412 0.2212 0.2197 0.134 Uiso 1 1 d . . .
H52 H -0.0737 0.2439 0.0956 0.134 Uiso 1 1 d . . .
H53 H -0.1175 0.2129 0.0724 0.066 Uiso 0.50 1 d P . .
H54 H 0.9341 0.0494 0.9493 0.084 Uiso 0.60 1 d P . .
H55 H 1.0395 0.0670 0.9259 0.084 Uiso 0.60 1 d P . .
H56 H 1.0299 0.0620 1.0817 0.084 Uiso 0.60 1 d P . .
H57 H 1.0537 0.1198 0.9423 0.086 Uiso 0.60 1 d P . .
H58 H 0.9785 0.1065 0.7967 0.086 Uiso 0.60 1 d P . .
H59 H 0.9316 0.1332 0.8619 0.086 Uiso 0.60 1 d P . .
H60 H 0.9804 0.0993 1.2029 0.092 Uiso 1 1 d . . .
H61 H 0.8967 0.1271 1.0974 0.110 Uiso 0.60 1 d P . .
H62 H 0.8431 0.0968 1.1566 0.092 Uiso 1 1 d . . .
H63 H 0.1726 0.2326 -0.0442 0.093 Uiso 0.50 1 d P . .
H64 H -0.0991 0.2076 -0.0678 0.060 Uiso 0.50 1 d P . .
H65 H 0.0406 0.2478 0.2236 0.134 Uiso 0.50 1 d P . .
H66 H 0.9974 0.0601 0.9384 0.160 Uiso 0.40 1 d P . .
H67 H 1.0110 0.0866 0.8452 0.160 Uiso 0.40 1 d P . .
H68 H 1.0796 0.0856 1.0090 0.160 Uiso 0.40 1 d P . .
H69 H 0.9961 0.1343 1.0319 0.131 Uiso 0.40 1 d P . .
H70 H 0.8909 0.1368 0.8917 0.131 Uiso 0.40 1 d P . .
H71 H 0.8667 0.1347 1.0417 0.131 Uiso 0.40 1 d P . .
H72 H 0.9204 0.0693 1.1634 0.092 Uiso 0.40 1 d P . .
H73 H 0.3348 0.1146 0.4443 0.039 Uiso 1 1 d . . .
H74 H 0.3782 0.0756 0.6439 0.039 Uiso 1 1 d . . .

loop_
_atom_site_aniso_label
_atom_site_aniso_U_11
_atom_site_aniso_U_22
_atom_site_aniso_U_33
_atom_site_aniso_U_23
_atom_site_aniso_U_13
_atom_site_aniso_U_12
O1 0.0448(15) 0.0467(15) 0.0478(15) 0.0085(12) 0.0085(12) 0.0108(12)
O2 0.0342(14) 0.0474(15) 0.0466(15) -0.0088(11) 0.0054(12) -0.0014(11)
C1 0.0315(19) 0.0388(19) 0.0389(19) -0.0026(15) 0.0045(15) 0.0001(15)
C2 0.032(2) 0.048(2) 0.0367(19) -0.0040(16) 0.0026(16) 0.0008(16)
C3 0.0341(19) 0.049(2) 0.0385(19) 0.0036(16) 0.0035(16) -0.0048(16)
C4 0.040(2) 0.035(2) 0.049(2) -0.0041(16) -0.0018(17) -0.0059(16)
C5 0.038(2) 0.0357(19) 0.046(2) -0.0056(16) 0.0001(16) 0.0031(15)
C6 0.0283(18) 0.0393(19) 0.043(2) -0.0026(15) 0.0023(16) 0.0000(14)
C7 0.040(2) 0.051(2) 0.0366(19) -0.0032(16) 0.0100(17) -0.0012(17)
C8 0.040(2) 0.047(2) 0.035(2) -0.0050(15) 0.0143(17) 0.0001(17)
C9 0.0339(19) 0.046(2) 0.0349(18) -0.0083(15) 0.0112(16) 0.0005(15)
C10 0.040(2) 0.043(2) 0.040(2) -0.0110(15) 0.0131(17) 0.0043(16)
C11 0.034(2) 0.054(2) 0.040(2) -0.0010(17) 0.0088(16) 0.0018(17)
C12 0.040(2) 0.046(2) 0.040(2) -0.0038(16) 0.0123(17) -0.0029(16)
C13 0.044(2) 0.048(2) 0.0348(19) 0.0023(16) 0.0108(17) 0.0021(17)
C14 0.034(2) 0.042(2) 0.050(2) -0.0055(16) 0.0073(17) 0.0062(16)
C15 0.039(2) 0.0257(16) 0.051(2) -0.0010(15) 0.0069(17) 0.0040(14)
C16 0.0320(19) 0.0256(16) 0.0378(18) 0.0005(13) 0.0026(15) 0.0015(13)
C17 0.045(2) 0.0279(17) 0.0396(19) 0.0056(14) 0.0061(17) 0.0067(15)
C18 0.054(3) 0.0314(18) 0.0372(19) -0.0007(14) 0.0027(18) 0.0034(16)
C19 0.044(2) 0.0308(19) 0.055(2) 0.0034(16) 0.0028(19) 0.0045(16)
C20 0.037(2) 0.0338(19) 0.055(2) 0.0044(16) 0.0056(18) 0.0051(15)
C21 0.046(2) 0.039(2) 0.038(2) -0.0012(15) 0.0088(17) 0.0015(16)
C22 0.046(2) 0.0367(19) 0.0322(18) -0.0006(14) 0.0149(16) 0.0077(15)
C23 0.037(2) 0.0353(18) 0.0336(19) -0.0015(13) 0.0122(16) 0.0027(14)
C24 0.040(2) 0.044(2) 0.0343(18) -0.0022(15) 0.0138(16) 0.0093(16)
C25 0.047(2) 0.0326(19) 0.042(2) 0.0041(15) 0.0139(18) 0.0103(15)
C26 0.047(2) 0.0363(19) 0.0363(19) -0.0027(15) 0.0124(17) 0.0028(16)
C27 0.039(2) 0.039(2) 0.0320(18) -0.0021(14) 0.0036(15) 0.0059(15)
C28 0.037(2) 0.044(2) 0.045(2) -0.0016(16) 0.0117(17) 0.0077(16)
C29 0.042(2) 0.047(2) 0.038(2) -0.0034(16) 0.0115(17) 0.0039(18)
C30 0.044(2) 0.045(2) 0.042(2) 0.0005(16) 0.0085(18) 0.0053(18)
C31 0.033(2) 0.044(2) 0.044(2) 0.0047(16) -0.0015(17) 0.0034(15)
C32 0.046(2) 0.044(2) 0.053(2) 0.0015(17) 0.0100(19) 0.0001(17)
C33 0.060(3) 0.036(2) 0.064(3) -0.0047(18) 0.010(2) -0.0017(19)
C34 0.047(3) 0.046(2) 0.078(3) 0.008(2) 0.001(2) -0.0046(19)
C35 0.043(2) 0.061(3) 0.067(3) 0.013(2) 0.014(2) -0.001(2)
C36 0.046(2) 0.047(2) 0.052(2) 0.0028(18) 0.010(2) 0.0081(18)
C37 0.044(2) 0.045(2) 0.039(2) 0.0031(16) 0.0118(16) 0.0085(18)
C38 0.053(2) 0.041(2) 0.046(2) 0.0011(16) 0.0160(19) 0.0009(18)
C39 0.049(2) 0.038(2) 0.050(2) -0.0032(16) 0.013(2) 0.0029(17)
C40 0.097(4) 0.045(3) 0.077(4) 0.011(2) -0.022(3) -0.010(3)
C41 0.126(5) 0.045(3) 0.086(4) 0.008(3) -0.015(4) -0.018(3)
C42 0.094(4) 0.051(3) 0.075(3) -0.010(2) 0.011(3) -0.022(3)
C43 0.057(3) 0.054(3) 0.070(3) -0.011(2) 0.004(2) 0.001(2)
C44 0.054(3) 0.043(2) 0.056(3) -0.0014(18) 0.008(2) 0.0055(19)
C45 0.051(2) 0.048(2) 0.060(3) 0.0101(19) 0.004(2) 0.0001(19)
C52 0.052(3) 0.050(2) 0.058(3) 0.0015(19) 0.004(2) -0.0090(19)
C53 0.065(3) 0.048(3) 0.083(3) -0.002(2) 0.000(3) -0.012(2)
C54 0.132(6) 0.057(3) 0.068(3) 0.002(2) -0.021(3) -0.020(3)
C55 0.039(3) 0.084(4) 0.150(6) 0.018(4) 0.025(3) -0.009(3)
C56 0.052(3) 0.050(3) 0.066(3) -0.003(2) -0.004(2) -0.004(2)
C63 0.060(3) 0.040(2) 0.051(2) -0.0048(17) 0.002(2) -0.0017(18)
C64 0.093(4) 0.050(3) 0.077(3) -0.019(2) 0.016(3) 0.003(3)
C65 0.079(4) 0.051(3) 0.070(3) -0.008(2) 0.010(3) -0.015(2)
C66 0.074(3) 0.064(3) 0.071(3) 0.012(2) 0.009(3) -0.014(2)

loop_
_geom_bond_atom_site_label_1
_geom_bond_atom_site_label_2
_geom_bond_distance
_geom_bond_site_symmetry_2
_geom_bond_publ_flag
O1 C1 1.381(4) . ?
O2 C16 1.368(4) . ?
C1 C2 1.374(5) . ?
C1 C6 1.401(5) . ?
C2 C3 1.400(5) . ?
C2 C7 1.516(5) . ?
C3 C4 1.402(6) . ?
C4 C5 1.374(6) . ?
C4 C45 1.540(6) . ?
C5 C6 1.401(5) . ?
C6 C28 1.500(6) . ?
C7 C8 1.510(5) . ?
C8 C13 1.395(5) . ?
C8 C9 1.402(5) . ?
C9 C10 1.404(5) . ?
C9 C29 1.444(6) . ?
C10 C11 1.390(5) . ?
C10 C14 1.520(5) . ?
C11 C12 1.386(5) . ?
C12 C13 1.404(6) . ?
C12 C52 1.524(6) . ?
C14 C15 1.530(6) . ?
C15 C20 1.381(5) . ?
C15 C16 1.390(5) . ?
C16 C17 1.395(5) . ?
C17 C18 1.392(5) . ?
C17 C21 1.515(6) . ?
C18 C19 1.380(6) . ?
C19 C20 1.399(6) . ?
C19 C56 1.541(6) . ?
C21 C22 1.510(5) . ?
C22 C27 1.393(5) . ?
C22 C23 1.398(5) . ?
C23 C24 1.401(5) . ?
C23 C37 1.431(5) . ?
C24 C25 1.401(5) . ?
C24 C28 1.515(5) . ?
C25 C26 1.381(5) . ?
C26 C27 1.386(5) . ?
C26 C63 1.537(6) . ?
C29 C30 1.203(5) . ?
C30 C31 1.437(6) . ?
C31 C36 1.389(6) . ?
C31 C32 1.403(6) . ?
C32 C33 1.385(6) . ?
C33 C34 1.369(7) . ?
C34 C35 1.379(7) . ?
C35 C36 1.397(6) . ?
C37 C38 1.210(5) . ?
C38 C39 1.435(6) . ?
C39 C44 1.374(6) . ?
C39 C40 1.382(6) . ?
C40 C41 1.392(7) . ?
C41 C42 1.337(8) . ?
C42 C43 1.360(7) . ?
C43 C44 1.395(6) . ?
C45 C46 1.462(10) . ?
C45 C49 1.518(10) . ?
C45 C51 1.540(18) . ?
C45 C47 1.564(13) . ?
C45 C50 1.589(11) . ?
C45 C48 1.625(14) . ?
C46 C47 0.684(13) . ?
C46 C51 2.02(2) . ?
C48 C49 0.695(14) . ?
C50 C51 0.702(18) . ?
C52 C54 1.519(7) . ?
C52 C53 1.527(7) . ?
C52 C55 1.552(8) . ?
C56 C58 1.25(3) . ?
C56 C61 1.422(12) . ?
C56 C60 1.50(2) . ?
C56 C57 1.548(11) . ?
C56 C59 1.588(10) . ?
C56 C62 1.597(16) . ?
C57 C58 0.97(2) . ?
C58 C59 1.53(3) . ?
C59 C60 1.31(2) . ?
C60 C61 1.58(2) . ?
C61 C62 0.893(15) . ?
C63 C66 1.513(7) . ?
C63 C65 1.521(7) . ?
C63 C64 1.537(7) . ?
